data_7059758
loop_
_publ_author_name
'Kiani, Mahsa'
'Bagherzadeh, Mojtaba'
'Meghdadi, Soraia'
'Rabiee, Navid'
'Abbasi, Alireza'
'Schenk-Jo\&s, Kurt'
'Tahriri, Mohammadreza'
'Tayebi, Lobat'
'Webster, Thomas J.'

_publ_section_title
;
 Development of a novel carboxamide-based off--on switch fluorescence
 sensor: Hg2+, Zn2+ and Cd2+
;
_journal_issue 27
_journal_name_full 'New Journal of Chemistry'
_journal_page_first 11841
_journal_page_last 11852
_journal_paper_doi 10.1039/D0NJ02595J
_journal_volume 44
_journal_year 2020
_chemical_formula_moiety 'C18 H16 Cd N6 O4 S2, C H4 O'
_chemical_formula_sum 'C19 H20 Cd N6 O5 S2'
_chemical_formula_weight 588.93
_space_group_crystal_system orthorhombic
_space_group_IT_number 60
_space_group_name_Hall '-P 2n 2ab'
_space_group_name_H-M_alt 'P b c n'
_atom_sites_solution_hydrogens mixed
_audit_creation_method SHELXL-2014
_audit_update_record
;
2019-12-09 deposited with the CCDC.	2020-06-26 downloaded from the CCDC.
;
_cell_angle_alpha 90
_cell_angle_beta 90
_cell_angle_gamma 90
_cell_formula_units_Z 4
_cell_length_a 12.008(3)
_cell_length_b 14.404(2)
_cell_length_c 14.372(3)
_cell_measurement_reflns_used 12312
_cell_measurement_temperature 293(2)
_cell_measurement_theta_max 25.248
_cell_measurement_theta_min 3.590
_cell_volume 2485.8(9)
_computing_cell_refinement 'MAR345 dtb Program Manual(1.24-4, 2013)'
_computing_data_collection 'MAR345 dtb Program Manual(1.24-4, 2013)'
_computing_data_reduction 'MAR345 dtb Program Manual(1.24-4, 2013)'
_computing_structure_refinement 'SHELXL-2014 (Sheldrick, 2014)'
_diffrn_ambient_temperature 293(2)
_diffrn_measured_fraction_theta_full 0.970
_diffrn_measured_fraction_theta_max 0.970
_diffrn_measurement_device_type MAR345-dtb
_diffrn_measurement_method 'image-plate detector - phi oscillation'
_diffrn_radiation_type MoK\a
_diffrn_radiation_wavelength 0.71073
_diffrn_reflns_av_R_equivalents 0.1346
_diffrn_reflns_av_unetI/netI 0.0701
_diffrn_reflns_Laue_measured_fraction_full 0.970
_diffrn_reflns_Laue_measured_fraction_max 0.970
_diffrn_reflns_limit_h_max 14
_diffrn_reflns_limit_h_min -14
_diffrn_reflns_limit_k_max 17
_diffrn_reflns_limit_k_min -17
_diffrn_reflns_limit_l_max 17
_diffrn_reflns_limit_l_min -17
_diffrn_reflns_number 12312
_diffrn_reflns_point_group_measured_fraction_full 0.970
_diffrn_reflns_point_group_measured_fraction_max 0.970
_diffrn_reflns_theta_full 25.242
_diffrn_reflns_theta_max 25.248
_diffrn_reflns_theta_min 3.590
_exptl_absorpt_coefficient_mu 1.087
_exptl_absorpt_correction_T_max 3.08445
_exptl_absorpt_correction_T_min 0.91522
_exptl_absorpt_correction_type multi-scan
_exptl_crystal_colour colorless
_exptl_crystal_density_diffrn 1.574
_exptl_crystal_description needle
_exptl_crystal_F_000 1184
_exptl_crystal_size_max 0.750
_exptl_crystal_size_mid 0.250
_exptl_crystal_size_min 0.150
_refine_diff_density_max 0.648
_refine_diff_density_min -0.806
_refine_diff_density_rms 0.096
_refine_ls_extinction_method none
_refine_ls_goodness_of_fit_ref 1.187
_refine_ls_hydrogen_treatment mixed
_refine_ls_matrix_type full
_refine_ls_number_parameters 162
_refine_ls_number_reflns 2198
_refine_ls_number_restraints 6
_refine_ls_restrained_S_all 1.186
_refine_ls_R_factor_all 0.0895
_refine_ls_R_factor_gt 0.0744
_refine_ls_shift/su_max 0.000
_refine_ls_shift/su_mean 0.000
_refine_ls_structure_factor_coef Fsqd
_refine_ls_weighting_details 'w=1/[\s^2^(Fo^2^)+(0.0795P)^2^+3.6186P] where P=(Fo^2^+2Fc^2^)/3'
_refine_ls_weighting_scheme calc
_refine_ls_wR_factor_gt 0.1759
_refine_ls_wR_factor_ref 0.1858
_reflns_Friedel_coverage 0.000
_reflns_number_gt 1900
_reflns_number_total 2198
_reflns_threshold_expression 'I > 2\s(I)'
_cod_data_source_file d0nj02595j1.cif
_cod_data_source_block final
_cod_depositor_comments
;Adding full bibliography for 7059758--7059759.cif.

 Adding full bibliography for 7059758--7059759.cif.
;
_cod_database_code 7059758
_shelx_space_group_comment
;
The symmetry employed for this shelxl refinement is uniquely defined
by the following loop, which should always be used as a source of
symmetry information in preference to the above space-group names.
They are only intended as comments.
;
_shelx_estimated_absorpt_t_min 0.496
_shelx_estimated_absorpt_t_max 0.854
_shelxl_version_number 2014-3

loop_
_space_group_symop_operation_xyz
'x, y, z'
'-x+1/2, -y+1/2, z+1/2'
'x+1/2, -y+1/2, -z'
'-x, y, -z+1/2'
'-x, -y, -z'
'x-1/2, y-1/2, -z-1/2'
'-x-1/2, y-1/2, z'
'x, -y, z-1/2'

loop_
_atom_site_label
_atom_site_type_symbol
_atom_site_fract_x
_atom_site_fract_y
_atom_site_fract_z
_atom_site_U_iso_or_equiv
_atom_site_adp_type
_atom_site_occupancy
_atom_site_site_symmetry_order
_atom_site_calc_flag
_atom_site_refinement_flags_posn
_atom_site_refinement_flags_adp
_atom_site_refinement_flags_occupancy
_atom_site_disorder_assembly
_atom_site_disorder_group
Cd1 Cd 0.0000 0.00613(4) 0.2500 0.0531(3) Uani 1 2 d S T P . .
S1 S 0.32381(18) 0.00871(13) 0.4697(2) 0.0808(6) Uani 1 1 d . . . . .
O2 O 0.1551(4) -0.0998(4) 0.5063(3) 0.0714(13) Uani 1 1 d . . . . .
O1 O 0.1047(4) 0.1245(4) 0.1883(3) 0.0699(12) Uani 1 1 d D . . . .
H1A H 0.161(5) 0.122(6) 0.224(5) 0.105 Uiso 1 1 d D U . . .
H1B H 0.133(6) 0.117(6) 0.135(3) 0.105 Uiso 1 1 d D U . . .
N2 N 0.1266(4) -0.0183(3) 0.3708(4) 0.0527(12) Uani 1 1 d . . . . .
N3 N -0.0762(4) -0.1045(3) 0.3518(4) 0.0576(13) Uani 1 1 d . . . . .
N1 N 0.2588(4) 0.0902(5) 0.3210(4) 0.0777(17) Uani 1 1 d D . . . .
C4 C 0.0966(5) -0.0781(4) 0.4385(4) 0.0525(13) Uani 1 1 d . . . . .
C1 C 0.2269(5) 0.0263(5) 0.3807(5) 0.0589(15) Uani 1 1 d . . . . .
C5 C -0.0150(4) -0.1259(4) 0.4270(4) 0.0540(14) Uani 1 1 d . . . . .
C9 C -0.0518(6) -0.1886(5) 0.4927(5) 0.0677(18) Uani 1 1 d . . . . .
H9 H -0.0085 -0.2026 0.5444 0.081 Uiso 1 1 calc R U . . .
C6 C -0.1746(6) -0.1455(5) 0.3413(5) 0.076(2) Uani 1 1 d . . . . .
H6 H -0.2171 -0.1309 0.2892 0.091 Uiso 1 1 calc R U . . .
C7 C -0.2162(6) -0.2088(5) 0.4039(6) 0.085(2) Uani 1 1 d . . . . .
H7 H -0.2853 -0.2364 0.3945 0.102 Uiso 1 1 calc R U . . .
C2 C 0.4079(6) 0.0911(6) 0.4193(7) 0.103(3) Uani 1 1 d . . . . .
H2 H 0.4774 0.1086 0.4420 0.123 Uiso 1 1 calc R U . . .
C8 C -0.1538(7) -0.2300(5) 0.4801(6) 0.083(2) Uani 1 1 d . . . . .
H8 H -0.1802 -0.2724 0.5237 0.100 Uiso 1 1 calc R U . . .
C3 C 0.3607(6) 0.1264(6) 0.3439(7) 0.096(3) Uani 1 1 d . . . . .
H3 H 0.3945 0.1727 0.3087 0.115 Uiso 1 1 calc R U . . .
C10 C 0.082(3) 0.3084(16) 0.2870(18) 0.139(8) Uani 0.5 1 d . . P . .
H10A H 0.1388 0.3477 0.3126 0.208 Uiso 0.5 1 calc R U P A 1
H10B H 0.0516 0.2699 0.3353 0.208 Uiso 0.5 1 calc R U P A 1
H10C H 0.1136 0.2699 0.2393 0.208 Uiso 0.5 1 calc R U P A 1
O5 O 0.0000 0.362(2) 0.2500 0.319(14) Uani 1 2 d DS T P B 1
H5 H 0.0000 0.428(3) 0.2500 0.383 Uiso 1 2 d DS U P C 1

loop_
_atom_site_aniso_label
_atom_site_aniso_U_11
_atom_site_aniso_U_22
_atom_site_aniso_U_33
_atom_site_aniso_U_23
_atom_site_aniso_U_13
_atom_site_aniso_U_12
Cd1 0.0522(4) 0.0574(5) 0.0495(5) 0.000 -0.0084(2) 0.000
S1 0.0671(11) 0.0816(13) 0.0936(14) 0.0000(10) -0.0363(11) -0.0010(8)
O2 0.073(3) 0.089(3) 0.052(3) 0.014(2) -0.0177(19) 0.006(3)
O1 0.081(3) 0.072(3) 0.056(3) 0.004(2) -0.004(2) -0.020(2)
N2 0.053(2) 0.053(3) 0.053(3) -0.001(2) -0.006(2) -0.002(2)
N3 0.055(2) 0.061(3) 0.057(3) -0.003(3) -0.007(2) -0.009(2)
N1 0.061(3) 0.091(4) 0.082(4) 0.008(3) -0.013(3) -0.021(3)
C4 0.060(3) 0.054(3) 0.044(3) -0.006(3) -0.004(3) 0.009(3)
C1 0.053(3) 0.060(4) 0.065(4) -0.006(3) -0.008(3) 0.000(3)
C5 0.059(3) 0.049(3) 0.054(4) -0.002(3) 0.002(3) 0.004(2)
C9 0.076(4) 0.057(4) 0.071(5) 0.011(3) 0.005(3) -0.004(4)
C6 0.076(4) 0.077(5) 0.076(5) 0.005(4) -0.015(4) -0.020(4)
C7 0.078(4) 0.069(5) 0.108(6) -0.004(5) 0.007(4) -0.027(4)
C2 0.066(4) 0.098(6) 0.144(8) 0.001(6) -0.040(5) -0.020(4)
C8 0.088(5) 0.067(5) 0.094(6) 0.011(4) 0.011(4) -0.012(4)
C3 0.065(4) 0.098(6) 0.125(7) 0.012(6) -0.022(4) -0.025(4)
C10 0.19(2) 0.103(17) 0.127(18) 0.004(15) -0.039(18) -0.009(16)
O5 0.28(3) 0.25(3) 0.43(4) 0.000 -0.05(2) 0.000

loop_
_atom_type_symbol
_atom_type_description
_atom_type_scat_dispersion_real
_atom_type_scat_dispersion_imag
_atom_type_scat_source
C C 0.0033 0.0016 'International Tables Vol C Tables 4.2.6.8 and 6.1.1.4'
H H 0.0000 0.0000 'International Tables Vol C Tables 4.2.6.8 and 6.1.1.4'
Cd Cd -0.8075 1.2024 'International Tables Vol C Tables 4.2.6.8 and 6.1.1.4'
N N 0.0061 0.0033 'International Tables Vol C Tables 4.2.6.8 and 6.1.1.4'
O O 0.0106 0.0060 'International Tables Vol C Tables 4.2.6.8 and 6.1.1.4'
S S 0.1246 0.1234 'International Tables Vol C Tables 4.2.6.8 and 6.1.1.4'

loop_
_geom_angle_atom_site_label_1
_geom_angle_atom_site_label_2
_geom_angle_atom_site_label_3
_geom_angle
_geom_angle_site_symmetry_1
_geom_angle_site_symmetry_3
_geom_angle_publ_flag
O1 Cd1 O1 84.1(3) . 4 ?
O1 Cd1 N2 100.43(17) . 4 ?
O1 Cd1 N2 92.45(16) 4 4 ?
O1 Cd1 N2 92.45(16) . . ?
O1 Cd1 N2 100.43(17) 4 . ?
N2 Cd1 N2 162.7(2) 4 . ?
O1 Cd1 N3 163.23(16) . . ?
O1 Cd1 N3 92.85(18) 4 . ?
N2 Cd1 N3 96.17(17) 4 . ?
N2 Cd1 N3 71.83(16) . . ?
O1 Cd1 N3 92.85(18) . 4 ?
O1 Cd1 N3 163.23(16) 4 4 ?
N2 Cd1 N3 71.83(16) 4 4 ?
N2 Cd1 N3 96.17(17) . 4 ?
N3 Cd1 N3 94.6(2) . 4 ?
C2 S1 C1 89.0(4) . . ?
Cd1 O1 H1A 100(6) . . ?
Cd1 O1 H1B 118(6) . . ?
H1A O1 H1B 103(8) . . ?
C4 N2 C1 117.4(5) . . ?
C4 N2 Cd1 117.3(4) . . ?
C1 N2 Cd1 125.3(4) . . ?
C6 N3 C5 118.4(6) . . ?
C6 N3 Cd1 125.2(5) . . ?
C5 N3 Cd1 116.3(4) . . ?
C1 N1 C3 111.7(6) . . ?
O2 C4 N2 125.1(5) . . ?
O2 C4 C5 118.2(6) . . ?
N2 C4 C5 116.6(5) . . ?
N1 C1 N2 121.1(6) . . ?
N1 C1 S1 112.6(4) . . ?
N2 C1 S1 126.3(5) . . ?
N3 C5 C9 121.7(6) . . ?
N3 C5 C4 117.9(5) . . ?
C9 C5 C4 120.5(6) . . ?
C8 C9 C5 118.7(7) . . ?
C8 C9 H9 120.6 . . ?
C5 C9 H9 120.6 . . ?
N3 C6 C7 122.9(7) . . ?
N3 C6 H6 118.5 . . ?
C7 C6 H6 118.5 . . ?
C8 C7 C6 118.4(7) . . ?
C8 C7 H7 120.8 . . ?
C6 C7 H7 120.8 . . ?
C3 C2 S1 111.0(6) . . ?
C3 C2 H2 124.5 . . ?
S1 C2 H2 124.5 . . ?
C7 C8 C9 119.9(7) . . ?
C7 C8 H8 120.0 . . ?
C9 C8 H8 120.0 . . ?
C2 C3 N1 115.6(8) . . ?
C2 C3 H3 122.2 . . ?
N1 C3 H3 122.2 . . ?
O5 C10 H10A 109.5 . . ?
O5 C10 H10B 109.5 . . ?
H10A C10 H10B 109.5 . . ?
O5 C10 H10C 109.5 . . ?
H10A C10 H10C 109.5 . . ?
H10B C10 H10C 109.5 . . ?
C10 O5 C10 111(3) 4 . ?
C10 O5 H5 124.4(16) 4 . ?
C10 O5 H5 124.4(16) . . ?

loop_
_geom_bond_atom_site_label_1
_geom_bond_atom_site_label_2
_geom_bond_distance
_geom_bond_site_symmetry_2
_geom_bond_publ_flag
Cd1 O1 2.296(5) . ?
Cd1 O1 2.296(5) 4 ?
Cd1 N2 2.335(5) 4 ?
Cd1 N2 2.335(5) . ?
Cd1 N3 2.349(5) . ?
Cd1 N3 2.349(5) 4 ?
S1 C2 1.718(9) . ?
S1 C1 1.747(6) . ?
O2 C4 1.241(7) . ?
O1 H1A 0.85(2) . ?
O1 H1B 0.84(2) . ?
N2 C4 1.348(7) . ?
N2 C1 1.373(7) . ?
N3 C6 1.329(8) . ?
N3 C5 1.344(7) . ?
N1 C1 1.315(8) . ?
N1 C3 1.370(8) . ?
C4 C5 1.515(8) . ?
C5 C9 1.379(9) . ?
C9 C8 1.374(10) . ?
C9 H9 0.9300 . ?
C6 C7 1.375(10) . ?
C6 H6 0.9300 . ?
C7 C8 1.362(11) . ?
C7 H7 0.9300 . ?
C2 C3 1.326(12) . ?
C2 H2 0.9300 . ?
C8 H8 0.9300 . ?
C3 H3 0.9300 . ?
C10 O5 1.36(3) . ?
C10 H10A 0.9600 . ?
C10 H10B 0.9600 . ?
C10 H10C 0.9600 . ?
O5 C10 1.36(3) 4 ?
O5 H5 0.95(2) . ?

loop_
_geom_torsion_atom_site_label_1
_geom_torsion_atom_site_label_2
_geom_torsion_atom_site_label_3
_geom_torsion_atom_site_label_4
_geom_torsion
_geom_torsion_site_symmetry_1
_geom_torsion_site_symmetry_2
_geom_torsion_site_symmetry_3
_geom_torsion_site_symmetry_4
_geom_torsion_publ_flag
C1 N2 C4 O2 -4.1(9) . . . . ?
Cd1 N2 C4 O2 178.6(5) . . . . ?
C1 N2 C4 C5 179.4(5) . . . . ?
Cd1 N2 C4 C5 2.1(6) . . . . ?
C3 N1 C1 N2 179.5(7) . . . . ?
C3 N1 C1 S1 0.3(8) . . . . ?
C4 N2 C1 N1 -175.5(6) . . . . ?
Cd1 N2 C1 N1 1.5(9) . . . . ?
C4 N2 C1 S1 3.6(8) . . . . ?
Cd1 N2 C1 S1 -179.4(3) . . . . ?
C2 S1 C1 N1 -0.7(6) . . . . ?
C2 S1 C1 N2 -179.9(6) . . . . ?
C6 N3 C5 C9 -0.2(9) . . . . ?
Cd1 N3 C5 C9 178.8(5) . . . . ?
C6 N3 C5 C4 -179.6(6) . . . . ?
Cd1 N3 C5 C4 -0.6(7) . . . . ?
O2 C4 C5 N3 -177.8(5) . . . . ?
N2 C4 C5 N3 -1.0(8) . . . . ?
O2 C4 C5 C9 2.8(9) . . . . ?
N2 C4 C5 C9 179.6(6) . . . . ?
N3 C5 C9 C8 0.1(10) . . . . ?
C4 C5 C9 C8 179.5(6) . . . . ?
C5 N3 C6 C7 0.1(10) . . . . ?
Cd1 N3 C6 C7 -178.8(6) . . . . ?
N3 C6 C7 C8 0.1(12) . . . . ?
C1 S1 C2 C3 1.0(8) . . . . ?
C6 C7 C8 C9 -0.2(12) . . . . ?
C5 C9 C8 C7 0.1(12) . . . . ?
S1 C2 C3 N1 -1.1(12) . . . . ?
C1 N1 C3 C2 0.6(12) . . . . ?
